data_1571964
loop_
_publ_author_name
'Wetzel, Edward A.'
'Lindeman, Sergey'
'Donaldson, William A.'

_publ_section_title
;
 6-[4-(tert-Butyldimethylsilyloxy)phenyl]-1-oxaspiro[2.5]heptane
;
_journal_coeditor_code HB4478
_journal_issue 6
_journal_name_full IUCrData
_journal_paper_doi 10.1107/S241431462400590X
_journal_volume 9
_journal_year 2024
_chemical_formula_iupac 'C19 H30 O2 Si'
_chemical_formula_moiety 'C19 H30 O2 Si'
_chemical_formula_sum 'C19 H30 O2 Si'
_chemical_formula_weight 318.52
_chemical_name_systematic
;
6-[4-(<i>tert</i>-Butyldimethylsilyloxy)phenyl]-1-oxaspiro[2.5]heptane
;
_space_group_crystal_system triclinic
_space_group_IT_number 2
_space_group_name_Hall '-P 1'
_space_group_name_H-M_alt 'P -1'
_atom_sites_solution_hydrogens mixed
_atom_sites_solution_primary iterative
_cell_angle_alpha 104.974(4)
_cell_angle_beta 101.964(4)
_cell_angle_gamma 103.460(4)
_cell_formula_units_Z 2
_cell_length_a 7.3673(3)
_cell_length_b 11.2285(4)
_cell_length_c 12.5778(5)
_cell_measurement_reflns_used 9134
_cell_measurement_temperature 100.00(10)
_cell_measurement_theta_max 70.5430
_cell_measurement_theta_min 4.2450
_cell_volume 937.10(7)
_computing_cell_refinement
;
CrysAlisPro 1.171.39.46 (Rigaku OD, 2018)
;
_computing_data_collection
;
CrysAlisPro 1.171.39.46 (Rigaku OD, 2018)
;
_computing_data_reduction
;
CrysAlisPro 1.171.39.46 (Rigaku OD, 2018)
;
_computing_molecular_graphics
;
Olex2 (Dolomanov <i>et al.</i>,  2009)
;
_computing_publication_material
;
Olex2 (Dolomanov <i>et al.</i>,  2009)
;
_computing_structure_refinement
;
ShelXL (Sheldrick, 2015)
;
_computing_structure_solution
;
<i>olex2.solve</i> (Bourhis <i>et al.</i>,  2015)
;
_diffrn_ambient_temperature 100.00(10)
_diffrn_detector 'CCD plate'
_diffrn_detector_area_resol_mean 10.3756
_diffrn_measured_fraction_theta_full 0.987
_diffrn_measured_fraction_theta_max 0.987
_diffrn_measurement_device 'four-circle diffractometer'
_diffrn_measurement_device_type 'Rigaku Oxford Diffraction SuperNova, Dual, Cu at home/near, Atlas'
_diffrn_measurement_method '\w scans'
_diffrn_radiation_monochromator mirror
_diffrn_radiation_probe x-ray
_diffrn_radiation_type CuK\a
_diffrn_radiation_wavelength 1.54184
_diffrn_reflns_av_R_equivalents 0.0462
_diffrn_reflns_av_unetI/netI 0.0291
_diffrn_reflns_limit_h_max 8
_diffrn_reflns_limit_h_min -8
_diffrn_reflns_limit_k_max 13
_diffrn_reflns_limit_k_min -13
_diffrn_reflns_limit_l_max 15
_diffrn_reflns_limit_l_min -15
_diffrn_reflns_number 16772
_diffrn_reflns_theta_full 70.605
_diffrn_reflns_theta_max 70.605
_diffrn_reflns_theta_min 3.795
_diffrn_source 'micro-focus sealed X-ray tube'
_exptl_absorpt_coefficient_mu 1.132
_exptl_absorpt_correction_T_max 1.000
_exptl_absorpt_correction_T_min 0.184
_exptl_absorpt_correction_type gaussian
_exptl_absorpt_process_details
;
(CrysAlisPro; Rigaku OD, 2018)
;
_exptl_crystal_colour colourless
_exptl_crystal_density_diffrn 1.129
_exptl_crystal_description plate
_exptl_crystal_F_000 348
_exptl_crystal_size_max 0.737
_exptl_crystal_size_mid 0.433
_exptl_crystal_size_min 0.065
_refine_diff_density_max 0.696
_refine_diff_density_min -0.346
_refine_ls_extinction_method none
_refine_ls_goodness_of_fit_ref 1.097
_refine_ls_hydrogen_treatment mixed
_refine_ls_matrix_type full
_refine_ls_number_parameters 212
_refine_ls_number_reflns 3539
_refine_ls_number_restraints 0
_refine_ls_restrained_S_all 1.097
_refine_ls_R_factor_all 0.0484
_refine_ls_R_factor_gt 0.0457
_refine_ls_shift/su_max 0.000
_refine_ls_shift/su_mean 0.000
_refine_ls_structure_factor_coef Fsqd
_refine_ls_weighting_details 'w=1/[\s^2^(Fo^2^)+(0.0862P)^2^+0.2247P] where P=(Fo^2^+2Fc^2^)/3'
_refine_ls_weighting_scheme calc
_refine_ls_wR_factor_gt 0.1276
_refine_ls_wR_factor_ref 0.1312
_reflns_number_gt 3276
_reflns_number_total 3539
_reflns_threshold_expression 'I > 2\s(I)'
_cod_data_source_file hb4478.cif
_cod_data_source_block I
_cod_original_cell_volume 937.09(7)
_cod_database_code 1571964
_shelx_space_group_comment
;
The symmetry employed for this shelxl refinement is uniquely defined
by the following loop, which should always be used as a source of
symmetry information in preference to the above space-group names.
They are only intended as comments.
;

loop_
_space_group_symop_operation_xyz
'x, y, z'
'-x, -y, -z'

loop_
_atom_site_type_symbol
_atom_site_label
_atom_site_fract_x
_atom_site_fract_y
_atom_site_fract_z
_atom_site_U_iso_or_equiv
_atom_site_adp_type
_atom_site_calc_flag
_atom_site_occupancy
_atom_site_disorder_assembly
_atom_site_disorder_group
Si Si1 0.40119(5) 0.19395(4) 0.24021(3) 0.01921(16) Uani d 1 . .
O O1 0.47620(15) 0.22061(11) 0.38036(9) 0.0263(3) Uani d 1 . .
O O2 1.64517(17) 0.47505(10) 0.88309(10) 0.0292(3) Uani d 1 . .
C C1 0.3887(3) 0.02593(17) 0.16096(17) 0.0356(4) Uani d 1 . .
H H1A 0.518022 0.014659 0.180830 0.053 Uiso calc 1 . .
H H1B 0.344470 0.010513 0.078168 0.053 Uiso calc 1 . .
H H1C 0.296937 -0.035756 0.182195 0.053 Uiso calc 1 . .
C C2 0.5762(2) 0.31022(18) 0.20005(16) 0.0315(4) Uani d 1 . .
H H2A 0.556202 0.395409 0.222952 0.047 Uiso calc 1 . .
H H2B 0.555172 0.279906 0.116802 0.047 Uiso calc 1 . .
H H2C 0.709501 0.316690 0.239220 0.047 Uiso calc 1 . .
C C3 0.1549(2) 0.21993(14) 0.21951(13) 0.0220(3) Uani d 1 . .
C C4 0.1760(2) 0.35451(16) 0.29980(15) 0.0290(4) Uani d 1 . .
H H4A 0.228450 0.359582 0.379644 0.044 Uiso calc 1 . .
H H4B 0.048251 0.368942 0.289519 0.044 Uiso calc 1 . .
H H4C 0.264834 0.420774 0.281404 0.044 Uiso calc 1 . .
C C5 0.0722(2) 0.21241(16) 0.09442(15) 0.0287(4) Uani d 1 . .
H H5A 0.156028 0.282682 0.077753 0.043 Uiso calc 1 . .
H H5B -0.059390 0.220714 0.083054 0.043 Uiso calc 1 . .
H H5C 0.067239 0.129025 0.042720 0.043 Uiso calc 1 . .
C C6 0.0151(2) 0.11714(17) 0.24914(17) 0.0327(4) Uani d 1 . .
H H6A 0.000713 0.030972 0.198313 0.049 Uiso calc 1 . .
H H6B -0.112221 0.132184 0.238917 0.049 Uiso calc 1 . .
H H6C 0.067749 0.122664 0.329095 0.049 Uiso calc 1 . .
C C7 0.6508(2) 0.21980(15) 0.44469(12) 0.0208(3) Uani d 1 . .
C C8 0.8018(2) 0.33469(14) 0.50020(13) 0.0237(3) Uani d 1 . .
H H8 0.788337 0.412995 0.488878 0.028 Uiso calc 1 . .
C C9 0.9723(2) 0.33456(14) 0.57228(13) 0.0226(3) Uani d 1 . .
H H9 1.075023 0.413377 0.609708 0.027 Uiso calc 1 . .
C C10 0.9962(2) 0.22092(14) 0.59095(12) 0.0196(3) Uani d 1 . .
C C11 0.8430(2) 0.10703(14) 0.53377(13) 0.0212(3) Uani d 1 . .
H H11 0.855594 0.028445 0.544784 0.025 Uiso calc 1 . .
C C12 0.6725(2) 0.10593(14) 0.46116(13) 0.0222(3) Uani d 1 . .
H H12 0.570384 0.027005 0.422645 0.027 Uiso calc 1 . .
C C13 1.1790(2) 0.22081(13) 0.67256(12) 0.0200(3) Uani d 1 . .
H H13 1.167369 0.128847 0.667431 0.024 Uiso calc 1 . .
C C14 1.1985(2) 0.29503(15) 0.79754(13) 0.0228(3) Uani d 1 . .
H H14A 1.206850 0.386201 0.804842 0.027 Uiso calc 1 . .
H H14B 1.080957 0.256789 0.818228 0.027 Uiso calc 1 . .
C C15 1.3792(2) 0.29093(15) 0.88093(13) 0.0230(3) Uani d 1 . .
H H15A 1.394933 0.347476 0.959145 0.028 Uiso calc 1 . .
H H15B 1.361595 0.201524 0.883051 0.028 Uiso calc 1 . .
C C16 1.5596(2) 0.33507(13) 0.84517(13) 0.0214(3) Uani d 1 . .
C C17 1.5456(2) 0.26890(15) 0.72234(13) 0.0232(3) Uani d 1 . .
H H17A 1.539907 0.177436 0.711453 0.028 Uiso calc 1 . .
H H17B 1.663369 0.311268 0.703953 0.028 Uiso calc 1 . .
C C18 1.3644(2) 0.27461(14) 0.64068(13) 0.0225(3) Uani d 1 . .
H H18A 1.352443 0.223818 0.561100 0.027 Uiso calc 1 . .
H H18B 1.378788 0.365426 0.643765 0.027 Uiso calc 1 . .
C C19 1.7490(2) 0.39772(16) 0.93104(15) 0.0285(4) Uani d 1 . .
H H19A 1.865(3) 0.394(2) 0.9095(18) 0.031(5) Uiso d 1 . .
H H19B 1.758(3) 0.4120(18) 1.0091(18) 0.024(4) Uiso d 1 . .

loop_
_atom_site_aniso_label
_atom_site_aniso_U_11
_atom_site_aniso_U_22
_atom_site_aniso_U_33
_atom_site_aniso_U_12
_atom_site_aniso_U_13
_atom_site_aniso_U_23
Si1 0.0177(2) 0.0210(2) 0.0203(3) 0.00703(16) 0.00510(16) 0.00808(17)
O1 0.0212(5) 0.0382(6) 0.0223(6) 0.0115(5) 0.0069(4) 0.0116(5)
O2 0.0337(6) 0.0184(5) 0.0308(6) 0.0041(4) 0.0067(5) 0.0055(4)
C1 0.0330(9) 0.0308(9) 0.0370(10) 0.0150(7) 0.0022(7) 0.0023(7)
C2 0.0219(8) 0.0424(9) 0.0390(10) 0.0118(7) 0.0103(7) 0.0245(8)
C3 0.0176(7) 0.0226(7) 0.0274(8) 0.0061(5) 0.0066(6) 0.0105(6)
C4 0.0250(8) 0.0288(8) 0.0356(9) 0.0123(6) 0.0108(7) 0.0089(7)
C5 0.0227(8) 0.0300(8) 0.0316(9) 0.0079(6) 0.0020(6) 0.0114(7)
C6 0.0223(8) 0.0334(9) 0.0483(11) 0.0068(6) 0.0133(7) 0.0220(8)
C7 0.0196(7) 0.0285(7) 0.0164(7) 0.0093(6) 0.0062(5) 0.0082(6)
C8 0.0279(8) 0.0219(7) 0.0247(8) 0.0096(6) 0.0083(6) 0.0105(6)
C9 0.0226(7) 0.0199(7) 0.0234(8) 0.0034(5) 0.0053(6) 0.0072(6)
C10 0.0213(7) 0.0212(7) 0.0179(7) 0.0072(5) 0.0082(6) 0.0064(6)
C11 0.0242(7) 0.0186(7) 0.0226(7) 0.0071(5) 0.0089(6) 0.0072(6)
C12 0.0217(7) 0.0220(7) 0.0201(7) 0.0032(5) 0.0070(6) 0.0043(6)
C13 0.0211(7) 0.0194(7) 0.0206(7) 0.0069(5) 0.0066(6) 0.0071(6)
C14 0.0231(7) 0.0267(7) 0.0216(8) 0.0092(6) 0.0090(6) 0.0090(6)
C15 0.0252(8) 0.0254(7) 0.0200(7) 0.0082(6) 0.0072(6) 0.0088(6)
C16 0.0237(7) 0.0183(7) 0.0225(8) 0.0072(5) 0.0053(6) 0.0073(6)
C17 0.0209(7) 0.0249(7) 0.0230(8) 0.0072(6) 0.0073(6) 0.0054(6)
C18 0.0219(7) 0.0270(7) 0.0183(7) 0.0065(6) 0.0075(6) 0.0063(6)
C19 0.0250(8) 0.0306(8) 0.0254(9) 0.0058(6) 0.0040(6) 0.0068(7)

loop_
_atom_type_symbol
_atom_type_description
_atom_type_scat_dispersion_real
_atom_type_scat_dispersion_imag
_atom_type_scat_source
C C 0.0181 0.0091 'International Tables Vol C Tables 4.2.6.8 and 6.1.1.4'
H H 0.0000 0.0000 'International Tables Vol C Tables 4.2.6.8 and 6.1.1.4'
O O 0.0492 0.0322 'International Tables Vol C Tables 4.2.6.8 and 6.1.1.4'
Si Si 0.2541 0.3302 'International Tables Vol C Tables 4.2.6.8 and 6.1.1.4'

loop_
_exptl_crystal_face_index_h
_exptl_crystal_face_index_k
_exptl_crystal_face_index_l
_exptl_crystal_face_perp_dist
0 0 8 0.0510
0 0 -8 0.0140
-5 3 2 0.3395
5 -2 -2 0.3468
0 -7 4 0.2002
0 7 -2 0.2256

loop_
_geom_angle_atom_site_label_1
_geom_angle_atom_site_label_2
_geom_angle_atom_site_label_3
_geom_angle_site_symmetry_1
_geom_angle_site_symmetry_3
_geom_angle
_geom_angle_publ_flag
O1 Si1 C1 . . 109.67(8) ?
O1 Si1 C2 . . 109.22(7) ?
O1 Si1 C3 . . 103.07(6) ?
C1 Si1 C3 . . 112.59(8) ?
C2 Si1 C1 . . 109.20(9) ?
C2 Si1 C3 . . 112.88(7) ?
C7 O1 Si1 . . 128.73(9) ?
C19 O2 C16 . . 60.42(10) ?
C4 C3 Si1 . . 108.90(10) ?
C5 C3 Si1 . . 109.90(10) ?
C5 C3 C4 . . 109.25(13) ?
C6 C3 Si1 . . 110.17(10) ?
C6 C3 C4 . . 108.91(13) ?
C6 C3 C5 . . 109.69(13) ?
O1 C7 C8 . . 120.15(13) ?
O1 C7 C12 . . 120.07(13) ?
C12 C7 C8 . . 119.63(14) ?
C9 C8 C7 . . 119.77(14) ?
C8 C9 C10 . . 121.45(14) ?
C9 C10 C13 . . 121.75(13) ?
C11 C10 C9 . . 117.59(14) ?
C11 C10 C13 . . 120.64(13) ?
C12 C11 C10 . . 121.44(14) ?
C7 C12 C11 . . 120.11(14) ?
C10 C13 C14 . . 111.57(12) ?
C10 C13 C18 . . 112.72(12) ?
C18 C13 C14 . . 110.02(12) ?
C15 C14 C13 . . 111.77(12) ?
C16 C15 C14 . . 111.09(12) ?
O2 C16 C15 . . 113.99(12) ?
O2 C16 C17 . . 114.06(12) ?
O2 C16 C19 . . 59.43(10) ?
C17 C16 C15 . . 115.08(12) ?
C19 C16 C15 . . 120.42(14) ?
C19 C16 C17 . . 120.66(13) ?
C16 C17 C18 . . 111.04(12) ?
C17 C18 C13 . . 111.41(12) ?
O2 C19 C16 . . 60.15(10) ?

loop_
_geom_bond_atom_site_label_1
_geom_bond_atom_site_label_2
_geom_bond_site_symmetry_2
_geom_bond_distance
_geom_bond_publ_flag
Si1 O1 . 1.6580(11) ?
Si1 C1 . 1.8629(17) ?
Si1 C2 . 1.8570(16) ?
Si1 C3 . 1.8804(15) ?
O1 C7 . 1.3735(18) ?
O2 C16 . 1.4567(17) ?
O2 C19 . 1.446(2) ?
C3 C4 . 1.538(2) ?
C3 C5 . 1.537(2) ?
C3 C6 . 1.536(2) ?
C7 C8 . 1.391(2) ?
C7 C12 . 1.386(2) ?
C8 C9 . 1.389(2) ?
C9 C10 . 1.399(2) ?
C10 C11 . 1.394(2) ?
C10 C13 . 1.515(2) ?
C11 C12 . 1.387(2) ?
C13 C14 . 1.536(2) ?
C13 C18 . 1.536(2) ?
C14 C15 . 1.533(2) ?
C15 C16 . 1.507(2) ?
C16 C17 . 1.502(2) ?
C16 C19 . 1.461(2) ?
C17 C18 . 1.532(2) ?

loop_
_geom_hbond_atom_site_label_D
_geom_hbond_atom_site_label_H
_geom_hbond_atom_site_label_A
_geom_hbond_site_symmetry_A
_geom_hbond_distance_DH
_geom_hbond_distance_HA
_geom_hbond_distance_DA
_geom_hbond_angle_DHA
C15 H15A O2 2_867 0.99 2.54 3.487(2) 159

loop_
_geom_torsion_atom_site_label_1
_geom_torsion_atom_site_label_2
_geom_torsion_atom_site_label_3
_geom_torsion_atom_site_label_4
_geom_torsion_site_symmetry_1
_geom_torsion_site_symmetry_2
_geom_torsion_site_symmetry_3
_geom_torsion_site_symmetry_4
_geom_torsion
_geom_torsion_publ_flag
O1 Si1 C3 C4 . . . . 54.60(10) ?
O1 Si1 C3 C5 . . . . 174.20(10) ?
O1 Si1 C3 C6 . . . . -64.80(10) ?
O1 C7 C8 C9 . . . . 175.00(10) ?
O1 C7 C12 C11 . . . . -174.60(10) ?
C1 Si1 C3 C4 . . . . 172.70(10) ?
C1 Si1 C3 C5 . . . . -67.70(10) ?
C1 Si1 C3 C6 . . . . 53.30(10) ?
C2 Si1 C3 C4 . . . . -63.10(10) ?
C2 Si1 C3 C5 . . . . 56.50(10) ?
C2 Si1 C3 C6 . . . . 177.50(10) ?
C1 Si1 O1 C7 . . . . 62.50(10) ?
C2 Si1 O1 C7 . . . . -57.20(10) ?
C3 Si1 O1 C7 . . . . -177.40(14) ?
Si1 O1 C7 C8 . . . . 95.0(2) ?
Si1 O1 C7 C12 . . . . -89.6(2) ?
C7 C8 C9 C10 . . . . -0.2(2) ?
C8 C9 C10 C11 . . . . 0.5(2) ?
C9 C10 C11 C12 . . . . -0.2(2) ?
C9 C8 C7 C12 . . . . -0.5(2) ?
C8 C7 C12 C11 . . . . 0.8(2) ?
C7 C12 C11 C10 . . . . -0.5(2) ?
C9 C10 C13 C14 . . . . 66.7(2) ?
C9 C10 C13 C18 . . . . -57.7(2) ?
C11 C10 C13 C14 . . . . -111.7(2) ?
C11 C10 C13 C18 . . . . 124.0(2) ?
C8 C9 C10 C13 . . . . -177.90(10) ?
C12 C11 C10 C13 . . . . 178.20(10) ?
C13 C14 C15 C16 . . . . 52.9(2) ?
C14 C15 C16 C17 . . . . -51.4(2) ?
C15 C16 C17 C18 . . . . 52.0(2) ?
C16 C17 C18 C13 . . . . -54.1(2) ?
C17 C18 C13 C14 . . . . 56.7(2) ?
C18 C13 C14 C15 . . . . -56.2(2) ?
O2 C16 C17 C18 . . . . -82.4(2) ?
O2 C16 C15 C14 . . . . 83.1(2) ?
C19 C16 C17 C18 . . . . -149.90(10) ?
C19 C16 C15 C14 . . . . 150.50(10) ?
C10 C13 C14 C15 . . . . 177.90(10) ?
C10 C13 C18 C17 . . . . -178.07(13) ?
